data_1528249
loop_
_publ_author_name
'Zentgraf, H.'
'Hoppe, R.'

_publ_section_title
;
 Ueber neue Oxoniccolate: Zur Kenntnis von K9 Ni2 O7
;
_journal_name_full 'Zeitschrift fuer Anorganische und Allgemeine Chemie'
_journal_page_first 80
_journal_page_last 91
_journal_volume 462
_journal_year 1980
_chemical_formula_sum 'K9 Ni2 O7'
_space_group_IT_number 198
_symmetry_space_group_name_Hall 'P 2ac 2ab 3'
_symmetry_space_group_name_H-M 'P 21 3'
_cell_angle_alpha 90
_cell_angle_beta 90
_cell_angle_gamma 90
_cell_formula_units_Z 4
_cell_length_a 10.91
_cell_length_b 10.91
_cell_length_c 10.91
_cell_volume 1298.597
_citation_journal_id_ASTM ZAACAB
_cod_data_source_file Zentgraf_ZAACAB_1980_960.cif
_cod_data_source_block K9Ni2O7
_cod_database_code 1528249

loop_
_symmetry_equiv_pos_as_xyz
x,y,z
-x+1/2,-y,z+1/2
x+1/2,-y+1/2,-z
-x,y+1/2,-z+1/2
z,x,y
-z+1/2,-x,y+1/2
z+1/2,-x+1/2,-y
-z,x+1/2,-y+1/2
y,z,x
y+1/2,-z+1/2,-x
-y,z+1/2,-x+1/2
-y+1/2,-z,x+1/2

loop_
_atom_site_label
_atom_site_type_symbol
_atom_site_fract_x
_atom_site_fract_y
_atom_site_fract_z
_atom_site_occupancy
_atom_site_U_iso_or_equiv
O2 O-2 0.5807 0.4496 0.6821 1 0.0
K3 K+1 0.2328 0.2328 0.2328 1 0.0
Ni2 Ni+2 0.5729 0.5729 0.5729 1 0.0
O3 O-2 0.8019 0.8019 0.8019 1 0.0
K5 K+1 0.8313 0.5366 0.7161 1 0.0
Ni1 Ni+3 0.9052 0.9052 0.9052 1 0.0
K4 K+1 0.7115 0.3334 0.4989 1 0.0
K2 K+1 0.0697 0.0697 0.0697 1 0.0
O1 O-2 0.936 0.3383 0.5837 1 0.0
K1 K+1 0.4048 0.4048 0.4048 1 0.0
